data_2102303
loop_
_publ_author_name
'Parkin, Andrew'
'Oswald, Iain D. H.'
'Parsons, Simon'

_publ_section_title
;
 Structures of piperazine, piperidine and morpholine
;
_journal_issue 2
_journal_name_full 'Acta Crystallographica Section B'
_journal_page_first 219
_journal_page_last 227
_journal_paper_doi 10.1107/S0108768104003672
_journal_volume 60
_journal_year 2004
_chemical_formula_moiety ' C4 H10 N2 '
_chemical_formula_sum 'C4 H10 N2'
_chemical_formula_weight 86.14
_chemical_name_systematic
;
?
;
_space_group_IT_number 14
_symmetry_cell_setting monoclinic
_symmetry_space_group_name_Hall '-P 2yn'
_symmetry_space_group_name_H-M 'P 1 21/n 1'
_atom_sites_solution_hydrogens mixed
_atom_sites_solution_primary direct
_atom_sites_solution_secondary difmap
_audit_creation_method CRYSTALS_ver_12-03-99
_cell_angle_alpha 90
_cell_angle_beta 108.254(4)
_cell_angle_gamma 90
_cell_formula_units_Z 2
_cell_length_a 6.0079(15)
_cell_length_b 5.1920(13)
_cell_length_c 8.407(2)
_cell_measurement_reflns_used 874
_cell_measurement_temperature 150
_cell_measurement_theta_max 27
_cell_measurement_theta_min 4
_cell_volume 249.04(11)
_computing_cell_refinement
;
 SAINT (Bruker-AXS, 2002)
;
_computing_data_collection
;
 SMART (Bruker-AXS, 2002)
;
_computing_data_reduction
;
 SAINT (Bruker-AXS, 2002)
;
_computing_molecular_graphics
;
 CAMERON (Watkin et al 1993)
;
_computing_publication_material
;
 CRYSTALS (Watkin et al 2003)
;
_computing_structure_refinement
;
 CRYSTALS (Watkin et al 2003)
;
_computing_structure_solution
;
 SHELXTL (Sheldrick, 1997a)
;
_diffrn_ambient_temperature 150
_diffrn_measured_fraction_theta_full 0.998
_diffrn_measured_fraction_theta_max 0.998
_diffrn_measurement_device_type
;
Bruker SMART
;
_diffrn_measurement_method \w
_diffrn_radiation_monochromator graphite
_diffrn_radiation_type 'Mo K\a'
_diffrn_radiation_wavelength 0.71073
_diffrn_reflns_av_R_equivalents 0.0108
_diffrn_reflns_limit_h_max 7
_diffrn_reflns_limit_h_min -6
_diffrn_reflns_limit_k_max 6
_diffrn_reflns_limit_k_min -3
_diffrn_reflns_limit_l_max 10
_diffrn_reflns_limit_l_min -10
_diffrn_reflns_number 1431
_diffrn_reflns_theta_full 26.390
_diffrn_reflns_theta_max 26.390
_diffrn_reflns_theta_min 3.682
_diffrn_standards_decay_% 0.00
_diffrn_standards_interval_count 0
_diffrn_standards_interval_time 0
_diffrn_standards_number 0
_exptl_absorpt_coefficient_mu 0.073
_exptl_absorpt_correction_T_max 1.000
_exptl_absorpt_correction_T_min 0.813
_exptl_absorpt_correction_type multi-scan
_exptl_absorpt_process_details
;
 SADABS (Siemens, 1996)
;
_exptl_crystal_colour ' colourless '
_exptl_crystal_density_diffrn 1.149
_exptl_crystal_description ' plate '
_exptl_crystal_F_000 96.000
_exptl_crystal_size_max 0.26
_exptl_crystal_size_mid 0.26
_exptl_crystal_size_min 0.03
_refine_diff_density_max 0.16
_refine_diff_density_min -0.14
_refine_ls_extinction_coef 15.207
_refine_ls_extinction_method 'Larson 1970 Crystallographic Computing eq 22'
_refine_ls_goodness_of_fit_ref 0.9357
_refine_ls_hydrogen_treatment noref/refall
_refine_ls_matrix_type full
_refine_ls_number_parameters 32
_refine_ls_number_reflns 511
_refine_ls_R_factor_all 0.0433
_refine_ls_R_factor_gt 0.0359
_refine_ls_shift/su_max 0.000103
_refine_ls_structure_factor_coef Fsqd
_refine_ls_weighting_details
;
Method = SHELXL 97 (Sheldrick, 1997)
w = 1/[sigma^2^(F^2^~o~)+(0.05P)^2], where P=1/2max(F^2^~o~,0)
+2/3F~c~^2^
;
_refine_ls_weighting_scheme calc
_refine_ls_wR_factor_all 0.0867
_refine_ls_wR_factor_gt 0.0853
_refine_ls_wR_factor_ref 0.0867
_reflns_number_gt 413
_reflns_number_total 511
_reflns_threshold_expression I>2.00u(I)
_cod_data_source_file av5005.cif
_cod_data_source_block c4h10n2
_cod_depositor_comments
;
The following automatic conversions were performed:
'_symmetry_cell_setting' value 'Monoclinic' changed to 'monoclinic'
according to '/home/saulius/struct/CIF-dictionaries/cif_core.dic'
dictionary named 'cif_core.dic' version 2.4.1 from 2010-06-29.

Automatic conversion script
Id: cif_fix_enum 1527 2010-12-29 10:47:43Z saulius 

The following automatic conversions were performed:

'_symmetry_cell_setting' value 'Monoclinic' changed to 'monoclinic'
according to /home/saulius/struct/CIF-dictionaries/cif_core.dic
dictionary named 'cif_core.dic' version 2.4.1 from 2010-06-29.

Automatic conversion script
Id: cif_fix_values 1715 2011-07-08 13:25:40Z adriana 

The following automatic conversions were performed:

'_atom_sites_solution_hydrogens' value 'geom/difmap' was changed to
'mixed'.

Automatic conversion script
Id: cif_fix_values 6452 2018-10-05 10:23:21Z andrius 
;
_cod_original_cell_volume 249.05(11)
_cod_original_sg_symbol_H-M P21/n
_cod_original_formula_sum ' C4 H10 N2 '
_cod_database_code 2102303
_cod_database_fobs_code 2102303

loop_
_symmetry_equiv_pos_as_xyz
x,y,z
-x,-y,-z
-x+1/2,y+1/2,-z+1/2
x+1/2,-y+1/2,z+1/2

loop_
_atom_site_label
_atom_site_fract_x
_atom_site_fract_y
_atom_site_fract_z
_atom_site_U_iso_or_equiv
_atom_site_adp_type
_atom_site_occupancy
_atom_site_type_symbol
N1 0.63743(17) 0.1268(2) 0.14590(12) 0.0309 Uani 1.0000 N
C2 0.3895(2) 0.0811(2) 0.11706(15) 0.0338 Uani 1.0000 C
C3 0.31661(19) -0.1606(2) 0.01296(16) 0.0312 Uani 1.0000 C
H1 0.683(2) 0.267(3) 0.2054(17) 0.037(4) Uiso 1.0000 H
H21 0.3604 0.0593 0.2247 0.0425 Uiso 1.0000 H
H22 0.2988 0.2281 0.0572 0.0425 Uiso 1.0000 H
H31 0.4065 -0.3078 0.0731 0.0372 Uiso 1.0000 H
H32 0.1490 -0.1918 -0.0079 0.0372 Uiso 1.0000 H

loop_
_atom_site_aniso_label
_atom_site_aniso_U_11
_atom_site_aniso_U_22
_atom_site_aniso_U_33
_atom_site_aniso_U_12
_atom_site_aniso_U_13
_atom_site_aniso_U_23
N1 0.0376(6) 0.0213(5) 0.0255(5) -0.0020(4) -0.0021(4) -0.0036(4)
C2 0.0440(7) 0.0274(7) 0.0348(7) 0.0001(5) 0.0193(5) -0.0014(5)
C3 0.0264(6) 0.0244(6) 0.0424(7) -0.0028(5) 0.0102(5) 0.0006(5)

loop_
_atom_type_symbol
_atom_type_scat_dispersion_real
_atom_type_scat_dispersion_imag
_atom_type_scat_source
'C   ' 0.0033 0.0016 International_Tables_Vol_IV_Table_2.2B
'H   ' 0.0000 0.0000 International_Tables_Vol_IV_Table_2.2B
'N   ' 0.0061 0.0033 International_Tables_Vol_IV_Table_2.2B

loop_
_geom_angle_atom_site_label_1
_geom_angle_atom_site_label_2
_geom_angle_atom_site_label_3
_geom_angle_site_symmetry_1
_geom_angle_site_symmetry_3
_geom_angle
_geom_angle_publ_flag
C2 N1 C3 . 2_655 110.23(8) yes
C2 N1 H1 . . 110.5(9) no
C3 N1 H1 2_655 . 108.0(9) no
N1 C2 C3 . . 109.12(9) yes
N1 C2 H21 . . 109.558 no
C3 C2 H21 . . 109.562 no
N1 C2 H22 . . 109.559 no
C3 C2 H22 . . 109.563 no
H21 C2 H22 . . 109.465 no
N1 C3 C2 2_655 . 109.06(9) yes
N1 C3 H31 2_655 . 109.575 no
C2 C3 H31 . . 109.578 no
N1 C3 H32 2_655 . 109.574 no
C2 C3 H32 . . 109.577 no
H31 C3 H32 . . 109.464 no

loop_
_geom_bond_atom_site_label_1
_geom_bond_atom_site_label_2
_geom_bond_site_symmetry_2
_geom_bond_distance
_geom_bond_publ_flag
N1 C2 . 1.4519(15) yes
N1 C3 2_655 1.4566(15) yes
N1 H1 . 0.876(16) no
C2 C3 . 1.5143(16) yes
C2 H21 . 0.980 no
C2 H22 . 0.980 no
C3 H31 . 0.980 no
C3 H32 . 0.980 no
